data_7114800
loop_
_publ_author_name
'Adams, Harry'
'Bernad Jr., Pablo L.'
'Hembury, Guy A.'
'Hunter, Christopher A.'
'McCabe, James F.'
'Eggleston, Drake S.'
'Haltiwanger, R. Curtis'
'Livingstone, David J.'
'D. M. Harris, Kenneth'
'Kariuki, Benson M.'

_publ_section_title
;
 Substituent effects on aromatic interactions in the solid state
;
_journal_issue 16
_journal_name_full 'Chemical Communications'
_journal_page_first 1500
_journal_paper_doi 10.1039/b101575n
_journal_year 2001
_chemical_formula_sum 'C17 H19 N O'
_chemical_formula_weight 253.33
_chemical_name_common 'N-phenyl 4 t-butylbenzamide'
_chemical_name_systematic
; 
? 
;
_space_group_IT_number 61
_symmetry_cell_setting orthorhombic
_symmetry_space_group_name_Hall '-P 2ac 2ab'
_symmetry_space_group_name_H-M 'P b c a'
_atom_sites_solution_hydrogens geom
_atom_sites_solution_primary direct
_atom_sites_solution_secondary difmap
_audit_creation_method SHELXL
_cell_angle_alpha 90.00
_cell_angle_beta 90.00
_cell_angle_gamma 90.00
_cell_formula_units_Z 8
_cell_length_a 12.6531(11)
_cell_length_b 9.2906(15)
_cell_length_c 25.595(3)
_cell_measurement_temperature 296(2)
_cell_volume 3008.8(7)
_computing_structure_refinement 'SHELXL-93 (Sheldrick, 1993)'
_computing_structure_solution 'SHELXS-86 (Sheldrick, 1990)'
_diffrn_ambient_temperature 296(2)
_diffrn_measurement_device 'Rigaku R-Axis'
_diffrn_measurement_method 'Image plate scans'
_diffrn_radiation_monochromator graphite
_diffrn_radiation_source 'Rotating anode'
_diffrn_radiation_type MoK\a
_diffrn_radiation_wavelength 0.71069
_diffrn_reflns_av_R_equivalents 0.1440
_diffrn_reflns_av_sigmaI/netI 0.1830
_diffrn_reflns_limit_h_max 14
_diffrn_reflns_limit_h_min -14
_diffrn_reflns_limit_k_max 10
_diffrn_reflns_limit_k_min -10
_diffrn_reflns_limit_l_max 29
_diffrn_reflns_limit_l_min -29
_diffrn_reflns_number 9461
_diffrn_reflns_theta_max 24.41
_diffrn_reflns_theta_min 1.59
_exptl_absorpt_coefficient_mu 0.069
_exptl_crystal_density_diffrn 1.118
_exptl_crystal_F_000 1088
_exptl_crystal_size_max 0.30
_exptl_crystal_size_mid 0.16
_exptl_crystal_size_min 0.15
_refine_diff_density_max 0.231
_refine_diff_density_min -0.132
_refine_diff_density_rms 0.040
_refine_ls_extinction_method none
_refine_ls_goodness_of_fit_all 0.941
_refine_ls_goodness_of_fit_obs 1.041
_refine_ls_matrix_type full
_refine_ls_number_parameters 175
_refine_ls_number_reflns 2298
_refine_ls_number_restraints 0
_refine_ls_restrained_S_all 0.941
_refine_ls_restrained_S_obs 1.041
_refine_ls_R_factor_all 0.2241
_refine_ls_R_factor_obs 0.0613
_refine_ls_shift/esd_max 0.000
_refine_ls_shift/esd_mean 0.000
_refine_ls_structure_factor_coef Fsqd
_refine_ls_weighting_details 'w=1/[\s^2^(Fo^2^)+(0.0283P)^2^+0.0000P] where P=(Fo^2^+2Fc^2^)/3'
_refine_ls_weighting_scheme calc
_refine_ls_wR_factor_all 0.1605
_refine_ls_wR_factor_obs 0.1133
_reflns_number_observed 1016
_reflns_number_total 2298
_reflns_observed_criterion >2sigma(I)
_cod_data_source_file b101575n.txt
_cod_data_source_block gah01
_cod_depositor_comments
;
The following automatic conversions were performed:

'_symmetry_cell_setting' value 'Orthorhombic' changed to
'orthorhombic' according to
/usr/data/users/saulius/automatic-downloads/retrospective/RSC/lib/dictionaries/cif_core.dic
dictionary named 'cif_core.dic' version 2.4.2 from 2011-04-26.

Automatic conversion script
Id: cif_fix_values 2281 2013-09-26 08:29:07Z andrius 

The following automatic conversions were performed:

'_refine_ls_weighting_scheme' value 'calc
w=1/[\s^2^(Fo^2^)+(0.0283P)^2^+0.0000P] where P=(Fo^2^+2Fc^2^)/3' was
changed to 'calc'. New tag '_refine_ls_weighting_details' was
created. The value of the new tag was set to
'w=1/[\s^2^(Fo^2^)+(0.0283P)^2^+0.0000P] where P=(Fo^2^+2Fc^2^)/3'.

Automatic conversion script
Id: cif_fix_values 3143 2015-03-26 13:38:13Z robertas 
;
_cod_original_cell_volume 3008.9(6)
_cod_original_sg_symbol_H-M Pbca
_cod_database_code 7114800

loop_
_symmetry_equiv_pos_as_xyz
'x, y, z'
'x+1/2, -y+1/2, -z'
'-x, y+1/2, -z+1/2'
'-x+1/2, -y, z+1/2'
'-x, -y, -z'
'-x-1/2, y-1/2, z'
'x, -y-1/2, z-1/2'
'x-1/2, y, -z-1/2'

loop_
_atom_site_aniso_label
_atom_site_aniso_U_11
_atom_site_aniso_U_22
_atom_site_aniso_U_33
_atom_site_aniso_U_23
_atom_site_aniso_U_13
_atom_site_aniso_U_12
O1 0.079(3) 0.047(2) 0.069(2) 0.010(2) 0.004(2) -0.004(2)
N1 0.070(3) 0.043(2) 0.046(2) 0.006(2) -0.003(2) 0.003(2)
C1 0.062(4) 0.080(3) 0.049(3) 0.003(3) -0.013(3) 0.004(3)
C2 0.210(9) 0.204(7) 0.127(6) 0.094(6) -0.103(6) -0.122(6)
C3 0.314(11) 0.192(7) 0.061(4) -0.027(5) -0.028(5) 0.159(7)
C4 0.096(6) 0.165(6) 0.096(5) 0.037(4) -0.026(4) 0.020(4)
C5 0.044(3) 0.058(3) 0.053(3) -0.008(2) -0.005(3) 0.005(2)
C6 0.061(4) 0.059(3) 0.050(3) 0.012(2) 0.000(3) -0.010(2)
C7 0.047(3) 0.063(3) 0.051(3) 0.008(2) -0.004(2) -0.002(2)
C8 0.048(3) 0.046(2) 0.047(3) -0.002(2) 0.003(2) 0.007(2)
C9 0.067(4) 0.057(3) 0.068(3) 0.005(3) -0.005(3) -0.011(3)
C10 0.057(4) 0.068(3) 0.071(4) 0.003(3) -0.018(3) -0.017(3)
C11 0.051(3) 0.046(3) 0.054(3) -0.004(2) 0.009(3) 0.009(2)
C12 0.070(4) 0.051(3) 0.036(3) 0.003(2) 0.004(3) 0.015(2)
C13 0.068(4) 0.079(3) 0.061(4) 0.015(3) -0.010(3) 0.007(3)
C14 0.073(5) 0.125(5) 0.070(4) 0.014(4) -0.013(3) 0.011(4)
C15 0.106(6) 0.121(5) 0.062(4) 0.013(4) -0.019(4) 0.036(4)
C16 0.145(7) 0.090(4) 0.059(4) 0.026(3) -0.006(4) 0.015(4)
C17 0.103(5) 0.072(3) 0.060(4) 0.016(3) -0.004(3) -0.009(3)

loop_
_atom_site_label
_atom_site_type_symbol
_atom_site_fract_x
_atom_site_fract_y
_atom_site_fract_z
_atom_site_U_iso_or_equiv
_atom_site_thermal_displace_type
_atom_site_occupancy
_atom_site_calc_flag
_atom_site_refinement_flags
O1 O 0.1699(2) 0.0447(3) 0.64003(11) 0.0650(10) Uani 1 d .
N1 N 0.2647(3) 0.2443(3) 0.65880(13) 0.0530(10) Uani 1 d .
H1 H 0.2752(3) 0.3316(3) 0.64895(13) 0.064 Uiso 1 calc R
C1 C 0.0966(4) 0.3775(5) 0.4188(2) 0.0638(13) Uani 1 d .
C2 C 0.1515(6) 0.5159(7) 0.4044(2) 0.180(4) Uani 1 d .
H2A H 0.1237(30) 0.5510(31) 0.3719(11) 0.216 Uiso 1 calc R
H2B H 0.2260(8) 0.4986(13) 0.4008(20) 0.216 Uiso 1 calc R
H2C H 0.1399(34) 0.5861(18) 0.4313(10) 0.216 Uiso 1 calc R
C3 C 0.1212(6) 0.2672(7) 0.3791(2) 0.189(4) Uani 1 d .
H3A H 0.1003(39) 0.3013(24) 0.3453(3) 0.227 Uiso 1 calc R
H3B H 0.0835(31) 0.1802(20) 0.3871(12) 0.227 Uiso 1 calc R
H3C H 0.1958(8) 0.2482(40) 0.3792(14) 0.227 Uiso 1 calc R
C4 C -0.0209(5) 0.4110(6) 0.4149(2) 0.119(2) Uani 1 d .
H4A H -0.0357(6) 0.4535(34) 0.3815(6) 0.143 Uiso 1 calc R
H4B H -0.0404(7) 0.4768(29) 0.4421(8) 0.143 Uiso 1 calc R
H4C H -0.0607(5) 0.3236(8) 0.4185(14) 0.143 Uiso 1 calc R
C5 C 0.1243(3) 0.3245(4) 0.4732(2) 0.0517(12) Uani 1 d .
C6 C 0.2113(4) 0.3763(4) 0.5003(2) 0.0565(13) Uani 1 d .
H6 H 0.2538(4) 0.4454(4) 0.4845(2) 0.068 Uiso 1 calc R
C7 C 0.2372(3) 0.3293(4) 0.5499(2) 0.0538(12) Uani 1 d .
H7 H 0.2957(3) 0.3685(4) 0.5667(2) 0.065 Uiso 1 calc R
C8 C 0.1779(4) 0.2253(4) 0.5750(2) 0.0471(11) Uani 1 d .
C9 C 0.0915(4) 0.1704(4) 0.5479(2) 0.0643(14) Uani 1 d .
H9 H 0.0500(4) 0.0994(4) 0.5634(2) 0.077 Uiso 1 calc R
C10 C 0.0661(4) 0.2195(4) 0.4985(2) 0.0654(14) Uani 1 d .
H10 H 0.0076(4) 0.1805(4) 0.4816(2) 0.079 Uiso 1 calc R
C11 C 0.2027(3) 0.1652(5) 0.6271(2) 0.0503(12) Uani 1 d .
C12 C 0.3151(4) 0.2040(4) 0.7063(2) 0.0523(12) Uani 1 d .
C13 C 0.4003(4) 0.2825(5) 0.7228(2) 0.0694(14) Uani 1 d .
H13 H 0.4221(4) 0.3616(5) 0.7033(2) 0.083 Uiso 1 calc R
C14 C 0.4546(4) 0.2470(6) 0.7678(2) 0.089(2) Uani 1 d .
H14 H 0.5124(4) 0.3019(6) 0.7781(2) 0.107 Uiso 1 calc R
C15 C 0.4241(5) 0.1320(7) 0.7971(2) 0.096(2) Uani 1 d .
H15 H 0.4607(5) 0.1069(7) 0.8273(2) 0.116 Uiso 1 calc R
C16 C 0.3382(5) 0.0544(6) 0.7810(2) 0.098(2) Uani 1 d .
H16 H 0.3167(5) -0.0244(6) 0.8007(2) 0.118 Uiso 1 calc R
C17 C 0.2821(4) 0.0892(5) 0.7363(2) 0.078(2) Uani 1 d .
H17 H 0.2230(4) 0.0359(5) 0.7267(2) 0.094 Uiso 1 calc R

loop_
_atom_type_symbol
_atom_type_description
_atom_type_scat_dispersion_real
_atom_type_scat_dispersion_imag
_atom_type_scat_source
C C 0.0033 0.0016 'International Tables Vol C Tables 4.2.6.8 and 6.1.1.4'
N N 0.0061 0.0033 'International Tables Vol C Tables 4.2.6.8 and 6.1.1.4'
O O 0.0106 0.0060 'International Tables Vol C Tables 4.2.6.8 and 6.1.1.4'
H H 0.0000 0.0000 'International Tables Vol C Tables 4.2.6.8 and 6.1.1.4'

loop_
_geom_angle_atom_site_label_1
_geom_angle_atom_site_label_2
_geom_angle_atom_site_label_3
_geom_angle
C11 N1 C12 129.3(4)
C3 C1 C2 109.1(5)
C3 C1 C5 110.9(4)
C2 C1 C5 113.3(4)
C3 C1 C4 107.6(5)
C2 C1 C4 105.1(5)
C5 C1 C4 110.6(4)
C10 C5 C6 115.5(4)
C10 C5 C1 122.4(4)
C6 C5 C1 122.0(4)
C7 C6 C5 122.6(4)
C6 C7 C8 121.3(4)
C7 C8 C9 116.9(4)
C7 C8 C11 124.6(4)
C9 C8 C11 118.5(4)
C10 C9 C8 121.1(4)
C9 C10 C5 122.6(4)
O1 C11 N1 121.8(4)
O1 C11 C8 120.7(4)
N1 C11 C8 117.5(4)
C13 C12 C17 118.5(4)
C13 C12 N1 118.5(4)
C17 C12 N1 122.9(5)
C12 C13 C14 121.5(5)
C15 C14 C13 120.4(6)
C14 C15 C16 118.2(6)
C15 C16 C17 122.3(6)
C12 C17 C16 119.1(5)

loop_
_geom_bond_atom_site_label_1
_geom_bond_atom_site_label_2
_geom_bond_distance
O1 C11 1.239(4)
N1 C11 1.346(5)
N1 C12 1.422(5)
C1 C3 1.476(6)
C1 C2 1.507(6)
C1 C5 1.517(6)
C1 C4 1.522(6)
C5 C10 1.384(5)
C5 C6 1.388(5)
C6 C7 1.381(5)
C7 C8 1.382(5)
C8 C9 1.392(5)
C8 C11 1.479(5)
C9 C10 1.383(5)
C12 C13 1.369(6)
C12 C17 1.380(5)
C13 C14 1.381(6)
C14 C15 1.362(7)
C15 C16 1.369(7)
C16 C17 1.383(6)
